data_4519034
loop_
_publ_author_name
'Zhang, Zong-Hui'
'Fang, Han'
'Xue, Dong-Xu'
'Bai, Junfeng'

_publ_section_title
;
 Tuning Open Metal Site-Free <b>ncb</b> Type of Metal-Organic Frameworks
 for Simultaneously High Gravimetric and Volumetric Methane Storage
 Working Capacities.
;
_journal_issue 37
_journal_name_full 'ACS applied materials &amp; interfaces'
_journal_page_first 44956
_journal_page_last 44963
_journal_paper_doi 10.1021/acsami.1c13757
_journal_volume 13
_journal_year 2021
_chemical_formula_moiety 'C40 H24 Fe3 N6 O14'
_chemical_formula_sum 'C40 H24 Fe3 N6 O14'
_chemical_formula_weight 980.20
_space_group_crystal_system cubic
_space_group_IT_number 220
_space_group_name_Hall 'I -4bd 2c 3'
_space_group_name_H-M_alt 'I -4 3 d'
_atom_sites_solution_hydrogens geom
_audit_creation_date 2021-05-15
_audit_creation_method
;
Olex2 1.3
(compiled 2020.11.12 svn.r5f609507 for OlexSys, GUI svn.r6272)
;
_cell_angle_alpha 90
_cell_angle_beta 90
_cell_angle_gamma 90
_cell_formula_units_Z 24
_cell_length_a 37.7080(7)
_cell_length_b 37.7080(7)
_cell_length_c 37.7080(7)
_cell_measurement_reflns_used 9909
_cell_measurement_temperature 293.15
_cell_measurement_theta_max 50.98
_cell_measurement_theta_min 2.87
_cell_volume 53616.8(17)
_computing_cell_refinement 'SAINT v8.37A (Bruker, 2015)'
_computing_data_reduction 'SAINT v8.37A (Bruker, 2015)'
_computing_molecular_graphics 'Olex2 1.3 (Dolomanov et al., 2009)'
_computing_publication_material 'Olex2 1.3 (Dolomanov et al., 2009)'
_computing_structure_refinement 'XL  (Sheldrick, 2008)'
_diffrn_ambient_temperature 293.15
_diffrn_measured_fraction_theta_full 1.001
_diffrn_measured_fraction_theta_max 1.000
_diffrn_measurement_device_type 'Bruker APEX-II CCD'
_diffrn_measurement_method '\f and \w scans'
_diffrn_radiation_type CuK\a
_diffrn_radiation_wavelength 1.54178
_diffrn_reflns_av_R_equivalents 0.0745
_diffrn_reflns_av_unetI/netI 0.0616
_diffrn_reflns_Laue_measured_fraction_full 1.001
_diffrn_reflns_Laue_measured_fraction_max 1.000
_diffrn_reflns_limit_h_max 31
_diffrn_reflns_limit_h_min -22
_diffrn_reflns_limit_k_max 37
_diffrn_reflns_limit_k_min -38
_diffrn_reflns_limit_l_max 29
_diffrn_reflns_limit_l_min -38
_diffrn_reflns_number 37930
_diffrn_reflns_point_group_measured_fraction_full 1.001
_diffrn_reflns_point_group_measured_fraction_max 1.000
_diffrn_reflns_theta_full 51.121
_diffrn_reflns_theta_max 51.121
_diffrn_reflns_theta_min 2.870
_exptl_absorpt_coefficient_mu 4.159
_exptl_absorpt_correction_T_max 0.7349
_exptl_absorpt_correction_T_min 0.6356
_exptl_absorpt_correction_type none
_exptl_absorpt_process_details
;
SADABS-2016/2 (Bruker,2016/2) was used for absorption correction.
wR2(int) was 0.1106 before and 0.0975 after correction.
The Ratio of minimum to maximum transmission is 0.8649.
The \l/2 correction factor is Not present.
;
_exptl_crystal_colour brown
_exptl_crystal_colour_primary brown
_exptl_crystal_density_diffrn 0.729
_exptl_crystal_description Polyhedron
_exptl_crystal_F_000 11904
_exptl_crystal_size_max 0.08
_exptl_crystal_size_mid 0.08
_exptl_crystal_size_min 0.04
_refine_diff_density_max 0.301
_refine_diff_density_min -0.331
_refine_diff_density_rms 0.054
_refine_ls_abs_structure_details
;
 Refined as an inversion twin.
;
_refine_ls_abs_structure_Flack 0.096(11)
_refine_ls_extinction_method none
_refine_ls_goodness_of_fit_ref 1.138
_refine_ls_hydrogen_treatment constr
_refine_ls_matrix_type full
_refine_ls_number_parameters 287
_refine_ls_number_reflns 4764
_refine_ls_number_restraints 6
_refine_ls_restrained_S_all 1.139
_refine_ls_R_factor_all 0.0618
_refine_ls_R_factor_gt 0.0548
_refine_ls_shift/su_max 0.001
_refine_ls_shift/su_mean 0.000
_refine_ls_structure_factor_coef Fsqd
_refine_ls_weighting_details 'w=1/[\s^2^(Fo^2^)+(0.0808P)^2^+75.9781P] where P=(Fo^2^+2Fc^2^)/3'
_refine_ls_weighting_scheme calc
_refine_ls_wR_factor_gt 0.1457
_refine_ls_wR_factor_ref 0.1502
_reflns_Friedel_coverage 0.889
_reflns_Friedel_fraction_full 1.001
_reflns_Friedel_fraction_max 1.000
_reflns_number_gt 4219
_reflns_number_total 4764
_reflns_threshold_expression 'I > 2\s(I)'
_cod_data_source_file am1c13757_si_005.cif
_cod_data_source_block a
_cod_original_cell_volume 53617(3)
_cod_database_code 4519034
_shelx_shelxl_version_number 2014/7
_shelx_space_group_comment
;
The symmetry employed for this shelxl refinement is uniquely defined
by the following loop, which should always be used as a source of
symmetry information in preference to the above space-group names.
They are only intended as comments.
;
_olex2_refinement_description
;
1. Twinned data refinement
 Scales: 0.90446
 0.09554
2. Uiso/Uaniso restraints and constraints
Uanis(N1) \\sim Ueq: with sigma of 0.001 and sigma for terminal atoms of 0.002
3.a Aromatic/amide H refined with riding coordinates:
 C3(H3), C4(H4), C6(H6), C7(H7), C9(H9), C10(H10), C12(H12), C13(H13),
 C17(H17), C18(H18), C19(H19), C20(H20)
;
_smtbx_masks_void_probe_radius 1.2
_smtbx_masks_void_truncation_radius 1.2
_olex2_submission_special_instructions 'No special instructions were received'

loop_
_space_group_symop_operation_xyz
'x, y, z'
'y+1/4, -x+3/4, -z+1/4'
'-x, -y+1/2, z'
'-y+3/4, x+3/4, -z+1/4'
'x, -y, -z+1/2'
'-y+1/4, -x+3/4, z+3/4'
'-x, y+1/2, -z+1/2'
'y+3/4, x+3/4, z+3/4'
'z, x, y'
'x+1/4, -z+3/4, -y+1/4'
'-z, -x+1/2, y'
'-x+3/4, z+3/4, -y+1/4'
'z, -x, -y+1/2'
'-x+1/4, -z+3/4, y+3/4'
'-z, x+1/2, -y+1/2'
'x+3/4, z+3/4, y+3/4'
'y, z, x'
'z+3/4, y+3/4, x+3/4'
'z+3/4, -y+1/4, -x+3/4'
'-z+1/4, -y+3/4, x+3/4'
'-z+1/4, y+1/4, -x+3/4'
'y, -z, -x+1/2'
'-y+1/2, -z, x+1/2'
'-y, z+1/2, -x+1/2'
'x+1/2, y+1/2, z+1/2'
'y+3/4, -x+5/4, -z+3/4'
'-x+1/2, -y+1, z+1/2'
'-y+5/4, x+5/4, -z+3/4'
'x+1/2, -y+1/2, -z+1'
'-y+3/4, -x+5/4, z+5/4'
'-x+1/2, y+1, -z+1'
'y+5/4, x+5/4, z+5/4'
'z+1/2, x+1/2, y+1/2'
'x+3/4, -z+5/4, -y+3/4'
'-z+1/2, -x+1, y+1/2'
'-x+5/4, z+5/4, -y+3/4'
'z+1/2, -x+1/2, -y+1'
'-x+3/4, -z+5/4, y+5/4'
'-z+1/2, x+1, -y+1'
'x+5/4, z+5/4, y+5/4'
'y+1/2, z+1/2, x+1/2'
'z+5/4, y+5/4, x+5/4'
'z+5/4, -y+3/4, -x+5/4'
'-z+3/4, -y+5/4, x+5/4'
'-z+3/4, y+3/4, -x+5/4'
'y+1/2, -z+1/2, -x+1'
'-y+1, -z+1/2, x+1'
'-y+1/2, z+1, -x+1'

loop_
_atom_site_label
_atom_site_type_symbol
_atom_site_fract_x
_atom_site_fract_y
_atom_site_fract_z
_atom_site_U_iso_or_equiv
_atom_site_adp_type
_atom_site_occupancy
_atom_site_site_symmetry_order
_atom_site_calc_flag
_atom_site_refinement_flags_posn
_atom_site_refinement_flags_adp
_atom_site_refinement_flags_occupancy
_atom_site_disorder_assembly
_atom_site_disorder_group
Fe1 Fe -0.2500 -0.70717(5) 0.0000 0.0202(5) Uani 1 2 d S T P . .
Fe2 Fe -0.23704(3) -0.63000(3) 0.04103(3) 0.0193(4) Uani 1 1 d . . . . .
O1 O -0.2500 -0.65417(19) 0.0000 0.0198(18) Uani 1 2 d S T P . .
O2 O -0.2500 -0.7616(2) 0.0000 0.049(3) Uani 1 2 d S T P . .
O3 O -0.28057(16) -0.70838(16) 0.04590(17) 0.0370(16) Uani 1 1 d . . . . .
O4 O -0.26217(15) -0.66079(17) 0.07564(15) 0.0337(16) Uani 1 1 d . . . . .
O5 O -0.45883(16) -0.76646(16) 0.34136(15) 0.0316(15) Uani 1 1 d . . . . .
O6 O -0.47064(17) -0.70882(17) 0.34685(18) 0.0415(17) Uani 1 1 d . . . . .
O7 O -0.20332(16) -0.71187(16) 0.03047(18) 0.0402(17) Uani 1 1 d . . . . .
O8 O -0.19099(14) -0.65612(17) 0.04941(15) 0.0329(15) Uani 1 1 d . . . . .
N1 N -0.3611(3) -0.7271(3) 0.1932(3) 0.081(3) Uani 1 1 d . U . . .
N2 N -0.3686(4) -0.7021(3) 0.2136(3) 0.106(5) Uani 1 1 d . . . . .
N3 N -0.08932(19) -0.72212(17) 0.09981(19) 0.0279(18) Uani 1 1 d . . . . .
C1 C -0.2792(2) -0.6904(3) 0.0734(3) 0.037(3) Uani 1 1 d . . . . .
C2 C -0.3015(3) -0.6997(3) 0.1044(3) 0.046(3) Uani 1 1 d . . . . .
C3 C -0.3014(4) -0.6772(4) 0.1319(3) 0.082(4) Uani 1 1 d . . . . .
H3 H -0.2876 -0.6568 0.1314 0.099 Uiso 1 1 calc R U . . .
C4 C -0.3227(5) -0.6854(4) 0.1618(4) 0.104(6) Uani 1 1 d . . . . .
H4 H -0.3234 -0.6698 0.1809 0.125 Uiso 1 1 calc R U . . .
C5 C -0.3415(4) -0.7144(4) 0.1629(3) 0.087(5) Uani 1 1 d . . . . .
C6 C -0.3395(4) -0.7397(4) 0.1329(4) 0.108(6) Uani 1 1 d . . . . .
H6 H -0.3515 -0.7613 0.1333 0.130 Uiso 1 1 calc R U . . .
C7 C -0.3189(4) -0.7296(4) 0.1040(3) 0.086(5) Uani 1 1 d . . . . .
H7 H -0.3175 -0.7443 0.0843 0.104 Uiso 1 1 calc R U . . .
C8 C -0.3902(5) -0.7131(4) 0.2428(4) 0.106(6) Uani 1 1 d . . . . .
C9 C -0.4026(5) -0.6854(4) 0.2639(5) 0.125(7) Uani 1 1 d . . . . .
H9 H -0.3962 -0.6621 0.2587 0.150 Uiso 1 1 calc R U . . .
C10 C -0.4245(4) -0.6923(3) 0.2923(3) 0.073(4) Uani 1 1 d . . . . .
H10 H -0.4346 -0.6734 0.3045 0.087 Uiso 1 1 calc R U . . .
C11 C -0.4316(3) -0.7257(3) 0.3031(3) 0.041(3) Uani 1 1 d . . . . .
C12 C -0.4161(4) -0.7528(4) 0.2844(4) 0.084(5) Uani 1 1 d . . . . .
H12 H -0.4200 -0.7759 0.2922 0.101 Uiso 1 1 calc R U . . .
C13 C -0.3950(4) -0.7480(4) 0.2542(4) 0.108(6) Uani 1 1 d . . . . .
H13 H -0.3846 -0.7671 0.2425 0.130 Uiso 1 1 calc R U . . .
C14 C -0.4554(2) -0.7338(3) 0.3324(2) 0.032(2) Uani 1 1 d . . . . .
C15 C -0.1843(3) -0.6898(3) 0.0464(2) 0.039(3) Uani 1 1 d . . . . .
C16 C -0.1506(2) -0.7008(3) 0.0643(2) 0.032(2) Uani 1 1 d . . . . .
C17 C -0.1450(2) -0.7363(2) 0.0716(2) 0.034(2) Uani 1 1 d . . . . .
H17 H -0.1610 -0.7536 0.0644 0.041 Uiso 1 1 calc R U . . .
C18 C -0.1140(2) -0.7452(3) 0.0905(3) 0.039(3) Uani 1 1 d . . . . .
H18 H -0.1107 -0.7688 0.0968 0.046 Uiso 1 1 calc R U . . .
C19 C -0.0950(2) -0.6872(3) 0.0908(3) 0.037(2) Uani 1 1 d . . . . .
H19 H -0.0778 -0.6705 0.0964 0.044 Uiso 1 1 calc R U . . .
C20 C -0.1260(2) -0.6759(2) 0.0735(2) 0.030(2) Uani 1 1 d . . . . .
H20 H -0.1296 -0.6521 0.0685 0.036 Uiso 1 1 calc R U . . .

loop_
_atom_site_aniso_label
_atom_site_aniso_U_11
_atom_site_aniso_U_22
_atom_site_aniso_U_33
_atom_site_aniso_U_23
_atom_site_aniso_U_13
_atom_site_aniso_U_12
Fe1 0.0175(10) 0.0267(11) 0.0162(10) 0.000 -0.0013(8) 0.000
Fe2 0.0169(7) 0.0237(8) 0.0174(7) -0.0022(6) -0.0038(6) 0.0019(6)
O1 0.016(4) 0.027(4) 0.017(4) 0.000 -0.013(3) 0.000
O2 0.039(5) 0.057(6) 0.050(6) 0.000 0.018(5) 0.000
O3 0.046(4) 0.036(4) 0.030(4) -0.005(3) 0.021(3) -0.003(3)
O4 0.027(3) 0.048(4) 0.027(4) 0.002(3) 0.004(3) -0.006(3)
O5 0.042(4) 0.031(4) 0.022(3) 0.002(3) 0.017(3) 0.003(3)
O6 0.044(4) 0.026(4) 0.054(4) 0.006(3) 0.024(4) 0.012(3)
O7 0.032(4) 0.028(4) 0.061(4) -0.008(3) -0.020(4) -0.003(3)
O8 0.019(3) 0.046(4) 0.034(4) 0.006(3) -0.014(3) 0.011(3)
N1 0.080(3) 0.081(3) 0.081(3) 0.0008(14) 0.0036(14) -0.0017(14)
N2 0.162(12) 0.063(7) 0.094(9) -0.014(7) 0.103(9) -0.031(7)
N3 0.032(5) 0.017(4) 0.034(4) -0.011(3) -0.008(4) 0.003(4)
C1 0.028(6) 0.054(7) 0.029(6) 0.021(6) 0.007(5) -0.002(5)
C2 0.043(7) 0.046(7) 0.049(7) 0.012(6) 0.011(6) -0.009(5)
C3 0.120(12) 0.081(10) 0.046(8) -0.004(8) 0.034(8) -0.030(9)
C4 0.170(17) 0.059(9) 0.084(11) -0.008(8) 0.052(11) -0.045(11)
C5 0.123(13) 0.099(12) 0.040(8) 0.014(8) 0.044(8) -0.023(10)
C6 0.132(14) 0.077(11) 0.116(14) 0.005(10) 0.040(11) -0.033(10)
C7 0.130(13) 0.076(10) 0.053(8) -0.007(7) 0.059(9) -0.032(10)
C8 0.166(16) 0.056(9) 0.095(11) 0.017(8) 0.084(12) -0.022(9)
C9 0.195(18) 0.054(9) 0.126(14) 0.009(9) 0.117(14) -0.004(10)
C10 0.117(11) 0.043(7) 0.058(8) 0.013(6) 0.057(8) 0.009(7)
C11 0.040(6) 0.042(7) 0.041(6) 0.006(5) 0.029(5) 0.008(5)
C12 0.090(10) 0.068(9) 0.095(10) 0.030(8) 0.076(9) -0.001(8)
C13 0.136(14) 0.081(11) 0.108(12) -0.028(10) 0.069(12) 0.020(10)
C14 0.014(5) 0.050(7) 0.033(6) 0.005(5) 0.002(4) 0.003(5)
C15 0.049(7) 0.044(7) 0.025(5) 0.000(5) 0.000(5) 0.040(6)
C16 0.011(5) 0.049(7) 0.036(6) -0.002(5) -0.002(4) 0.005(5)
C17 0.030(6) 0.026(6) 0.047(6) -0.013(5) -0.015(5) -0.001(4)
C18 0.032(6) 0.033(6) 0.051(6) 0.015(5) -0.011(5) 0.005(5)
C19 0.024(5) 0.040(6) 0.046(6) -0.011(5) -0.001(5) 0.005(5)
C20 0.034(6) 0.025(5) 0.031(5) -0.004(4) -0.013(5) 0.015(5)

loop_
_atom_type_symbol
_atom_type_description
_atom_type_scat_dispersion_real
_atom_type_scat_dispersion_imag
_atom_type_scat_source
C C 0.0181 0.0091 'International Tables Vol C Tables 4.2.6.8 and 6.1.1.4'
H H 0.0000 0.0000 'International Tables Vol C Tables 4.2.6.8 and 6.1.1.4'
Fe Fe -1.1336 3.1974 'International Tables Vol C Tables 4.2.6.8 and 6.1.1.4'
N N 0.0311 0.0180 'International Tables Vol C Tables 4.2.6.8 and 6.1.1.4'
O O 0.0492 0.0322 'International Tables Vol C Tables 4.2.6.8 and 6.1.1.4'

loop_
_geom_angle_atom_site_label_1
_geom_angle_atom_site_label_2
_geom_angle_atom_site_label_3
_geom_angle
_geom_angle_site_symmetry_1
_geom_angle_site_symmetry_3
_geom_angle_publ_flag
O1 Fe1 O2 180.0 . . ?
O1 Fe1 O3 91.26(17) . 31_444 ?
O1 Fe1 O3 91.26(17) . . ?
O1 Fe1 O7 94.82(17) . . ?
O1 Fe1 O7 94.82(17) . 31_444 ?
O2 Fe1 O3 88.74(17) . . ?
O2 Fe1 O3 88.74(17) . 31_444 ?
O2 Fe1 O7 85.18(17) . . ?
O2 Fe1 O7 85.18(17) . 31_444 ?
O3 Fe1 O3 177.5(3) . 31_444 ?
O3 Fe1 O7 89.4(3) 31_444 . ?
O3 Fe1 O7 90.4(3) . . ?
O3 Fe1 O7 90.4(3) 31_444 31_444 ?
O3 Fe1 O7 89.4(3) . 31_444 ?
O7 Fe1 O7 170.4(3) 31_444 . ?
O1 Fe2 O4 97.7(2) . . ?
O1 Fe2 O5 96.3(2) . 10_544 ?
O1 Fe2 O6 95.6(2) . 14_445 ?
O1 Fe2 O8 96.7(2) . . ?
O1 Fe2 N3 178.4(3) . 46_544 ?
O4 Fe2 O5 165.9(2) . 10_544 ?
O4 Fe2 O6 89.0(3) . 14_445 ?
O4 Fe2 O8 91.3(2) . . ?
O4 Fe2 N3 83.2(3) . 46_544 ?
O5 Fe2 N3 82.7(3) 10_544 46_544 ?
O6 Fe2 O5 88.3(3) 14_445 10_544 ?
O6 Fe2 N3 83.2(2) 14_445 46_544 ?
O8 Fe2 O5 88.3(2) . 10_544 ?
O8 Fe2 O6 167.5(3) . 14_445 ?
O8 Fe2 N3 84.5(2) . 46_544 ?
Fe2 O1 Fe1 119.3(2) . . ?
Fe2 O1 Fe1 119.3(2) 31_444 . ?
Fe2 O1 Fe2 121.3(4) . 31_444 ?
C1 O3 Fe1 131.4(6) . . ?
C1 O4 Fe2 134.3(6) . . ?
C14 O5 Fe2 132.9(5) . 34_434 ?
C14 O6 Fe2 129.7(6) . 36_334 ?
C15 O7 Fe1 133.1(6) . . ?
C15 O8 Fe2 128.9(6) . . ?
N2 N1 C5 110.5(11) . . ?
N1 N2 C8 112.3(11) . . ?
C18 N3 Fe2 123.2(6) . 15_544 ?
C18 N3 C19 117.0(8) . . ?
C19 N3 Fe2 119.8(6) . 15_544 ?
O3 C1 O4 123.3(8) . . ?
O3 C1 C2 120.4(10) . . ?
O4 C1 C2 115.8(10) . . ?
C3 C2 C1 117.3(11) . . ?
C7 C2 C1 118.9(11) . . ?
C7 C2 C3 123.7(11) . . ?
C2 C3 H3 120.8 . . ?
C2 C3 C4 118.4(12) . . ?
C4 C3 H3 120.8 . . ?
C3 C4 H4 119.4 . . ?
C5 C4 C3 121.1(13) . . ?
C5 C4 H4 119.4 . . ?
N1 C5 C6 114.5(13) . . ?
C4 C5 N1 125.7(13) . . ?
C4 C5 C6 119.2(12) . . ?
C5 C6 H6 121.7 . . ?
C7 C6 C5 116.6(13) . . ?
C7 C6 H6 121.7 . . ?
C2 C7 C6 120.8(13) . . ?
C2 C7 H7 119.6 . . ?
C6 C7 H7 119.6 . . ?
C9 C8 N2 114.2(11) . . ?
C13 C8 N2 125.9(13) . . ?
C13 C8 C9 119.2(12) . . ?
C8 C9 H9 120.0 . . ?
C10 C9 C8 120.0(12) . . ?
C10 C9 H9 120.0 . . ?
C9 C10 H10 118.9 . . ?
C11 C10 C9 122.2(11) . . ?
C11 C10 H10 118.9 . . ?
C10 C11 C12 116.9(9) . . ?
C10 C11 C14 123.2(10) . . ?
C12 C11 C14 119.8(9) . . ?
C11 C12 H12 117.8 . . ?
C11 C12 C13 124.3(12) . . ?
C13 C12 H12 117.8 . . ?
C8 C13 C12 116.5(12) . . ?
C8 C13 H13 121.7 . . ?
C12 C13 H13 121.7 . . ?
O5 C14 C11 117.5(9) . . ?
O6 C14 O5 124.8(8) . . ?
O6 C14 C11 117.7(9) . . ?
O7 C15 O8 125.5(8) . . ?
O7 C15 C16 121.3(8) . . ?
O8 C15 C16 113.3(9) . . ?
C17 C16 C15 119.3(9) . . ?
C20 C16 C15 120.3(9) . . ?
C20 C16 C17 120.4(8) . . ?
C16 C17 H17 121.3 . . ?
C16 C17 C18 117.5(8) . . ?
C18 C17 H17 121.3 . . ?
N3 C18 C17 124.1(9) . . ?
N3 C18 H18 117.9 . . ?
C17 C18 H18 117.9 . . ?
N3 C19 H19 118.8 . . ?
N3 C19 C20 122.4(9) . . ?
C20 C19 H19 118.8 . . ?
C16 C20 C19 118.5(8) . . ?
C16 C20 H20 120.7 . . ?
C19 C20 H20 120.7 . . ?

loop_
_geom_bond_atom_site_label_1
_geom_bond_atom_site_label_2
_geom_bond_distance
_geom_bond_site_symmetry_2
_geom_bond_publ_flag
Fe1 O1 1.998(8) . ?
Fe1 O2 2.054(10) . ?
Fe1 O3 2.080(6) . ?
Fe1 O3 2.080(6) 31_444 ?
Fe1 O7 2.110(6) 31_444 ?
Fe1 O7 2.110(6) . ?
Fe2 O1 1.861(4) . ?
Fe2 O4 1.987(6) . ?
Fe2 O5 2.028(6) 10_544 ?
Fe2 O6 2.027(6) 14_445 ?
Fe2 O8 2.021(5) . ?
Fe2 N3 2.220(7) 46_544 ?
O1 Fe2 1.861(4) 31_444 ?
O3 C1 1.239(12) . ?
O4 C1 1.291(12) . ?
O5 Fe2 2.028(6) 34_434 ?
O5 C14 1.285(11) . ?
O6 Fe2 2.027(6) 36_334 ?
O6 C14 1.230(11) . ?
O7 C15 1.251(12) . ?
O8 C15 1.301(11) . ?
N1 N2 1.250(14) . ?
N1 C5 1.445(16) . ?
N2 C8 1.431(15) . ?
N3 Fe2 2.220(7) 15_544 ?
N3 C18 1.320(11) . ?
N3 C19 1.375(12) . ?
C1 C2 1.482(14) . ?
C2 C3 1.340(15) . ?
C2 C7 1.306(16) . ?
C3 H3 0.9300 . ?
C3 C4 1.419(18) . ?
C4 H4 0.9300 . ?
C4 C5 1.302(18) . ?
C5 C6 1.48(2) . ?
C6 H6 0.9300 . ?
C6 C7 1.389(18) . ?
C7 H7 0.9300 . ?
C8 C9 1.40(2) . ?
C8 C13 1.396(19) . ?
C9 H9 0.9300 . ?
C9 C10 1.377(17) . ?
C10 H10 0.9300 . ?
C10 C11 1.350(14) . ?
C11 C12 1.373(16) . ?
C11 C14 1.454(13) . ?
C12 H12 0.9300 . ?
C12 C13 1.401(17) . ?
C13 H13 0.9300 . ?
C15 C16 1.495(13) . ?
C16 C17 1.383(13) . ?
C16 C20 1.366(13) . ?
C17 H17 0.9300 . ?
C17 C18 1.409(13) . ?
C18 H18 0.9300 . ?
C19 H19 0.9300 . ?
C19 C20 1.402(12) . ?
C20 H20 0.9300 . ?

loop_
_geom_torsion_atom_site_label_1
_geom_torsion_atom_site_label_2
_geom_torsion_atom_site_label_3
_geom_torsion_atom_site_label_4
_geom_torsion
_geom_torsion_site_symmetry_1
_geom_torsion_site_symmetry_2
_geom_torsion_site_symmetry_3
_geom_torsion_site_symmetry_4
_geom_torsion_publ_flag
Fe1 O3 C1 O4 16.0(14) . . . . ?
Fe1 O3 C1 C2 -172.2(6) . . . . ?
Fe1 O7 C15 O8 4.1(15) . . . . ?
Fe1 O7 C15 C16 -175.8(6) . . . . ?
Fe2 O4 C1 O3 6.8(14) . . . . ?
Fe2 O4 C1 C2 -165.3(6) . . . . ?
Fe2 O5 C14 O6 -1.1(13) 34_434 . . . ?
Fe2 O5 C14 C11 178.5(6) 34_434 . . . ?
Fe2 O6 C14 O5 -15.7(13) 36_334 . . . ?
Fe2 O6 C14 C11 164.8(7) 36_334 . . . ?
Fe2 O8 C15 O7 16.3(14) . . . . ?
Fe2 O8 C15 C16 -163.9(5) . . . . ?
Fe2 N3 C18 C17 179.4(7) 15_544 . . . ?
Fe2 N3 C19 C20 -176.4(7) 15_544 . . . ?
O3 C1 C2 C3 -173.7(11) . . . . ?
O3 C1 C2 C7 9.0(16) . . . . ?
O4 Fe2 O1 Fe1 -41.18(18) . . . . ?
O4 Fe2 O1 Fe2 138.82(18) . . . 31_444 ?
O4 C1 C2 C3 -1.4(15) . . . . ?
O4 C1 C2 C7 -178.7(11) . . . . ?
O5 Fe2 O1 Fe1 140.08(18) 10_544 . . . ?
O5 Fe2 O1 Fe2 -39.92(18) 10_544 . . 31_444 ?
O6 Fe2 O1 Fe1 -131.0(2) 14_445 . . . ?
O6 Fe2 O1 Fe2 49.0(2) 14_445 . . 31_444 ?
O7 C15 C16 C17 -17.5(13) . . . . ?
O7 C15 C16 C20 163.3(9) . . . . ?
O8 Fe2 O1 Fe1 51.03(18) . . . . ?
O8 Fe2 O1 Fe2 -128.97(18) . . . 31_444 ?
O8 C15 C16 C17 162.6(8) . . . . ?
O8 C15 C16 C20 -16.6(12) . . . . ?
N1 N2 C8 C9 -172.8(17) . . . . ?
N1 N2 C8 C13 17(3) . . . . ?
N1 C5 C6 C7 -175.8(14) . . . . ?
N2 N1 C5 C4 24(2) . . . . ?
N2 N1 C5 C6 -164.7(15) . . . . ?
N2 C8 C9 C10 178.3(17) . . . . ?
N2 C8 C13 C12 177.4(17) . . . . ?
N3 C19 C20 C16 -2.3(14) . . . . ?
C1 C2 C3 C4 179.5(13) . . . . ?
C1 C2 C7 C6 178.6(13) . . . . ?
C2 C3 C4 C5 2(3) . . . . ?
C3 C2 C7 C6 1(2) . . . . ?
C3 C4 C5 N1 173.1(15) . . . . ?
C3 C4 C5 C6 2(3) . . . . ?
C4 C5 C6 C7 -4(3) . . . . ?
C5 N1 N2 C8 175.9(14) . . . . ?
C5 C6 C7 C2 2(2) . . . . ?
C7 C2 C3 C4 -3(2) . . . . ?
C8 C9 C10 C11 7(3) . . . . ?
C9 C8 C13 C12 8(3) . . . . ?
C9 C10 C11 C12 0(2) . . . . ?
C9 C10 C11 C14 -178.1(14) . . . . ?
C10 C11 C12 C13 -3(2) . . . . ?
C10 C11 C14 O5 -176.7(11) . . . . ?
C10 C11 C14 O6 2.9(16) . . . . ?
C11 C12 C13 C8 -1(3) . . . . ?
C12 C11 C14 O5 5.4(15) . . . . ?
C12 C11 C14 O6 -175.0(11) . . . . ?
C13 C8 C9 C10 -11(3) . . . . ?
C14 C11 C12 C13 175.1(14) . . . . ?
C15 C16 C17 C18 -176.0(8) . . . . ?
C15 C16 C20 C19 178.8(8) . . . . ?
C16 C17 C18 N3 -3.7(15) . . . . ?
C17 C16 C20 C19 -0.4(14) . . . . ?
C18 N3 C19 C20 1.9(13) . . . . ?
C19 N3 C18 C17 1.2(14) . . . . ?
C20 C16 C17 C18 3.2(14) . . . . ?

loop_
_twin_individual_id
_twin_individual_mass_fraction_refined
1 0.90446
2 0.09554

loop_
_smtbx_masks_void_nr
_smtbx_masks_void_average_x
_smtbx_masks_void_average_y
_smtbx_masks_void_average_z
_smtbx_masks_void_volume
_smtbx_masks_void_count_electrons
_smtbx_masks_void_content
1 -0.174 -0.001 -0.979 35508.3 9367.3 ?
